data_7000214
loop_
_publ_author_name
'Griffith, Gerry A.'
'Al-Khatib, Mohamed J.'
'Patel, Kalpana'
'Singh, Kuldip'
'Solan, Gregory A.'

_publ_section_title
;
 Solid and solution state flexibility of sterically congested
 bis(imino)bipyridine complexes of zinc(ii) and nickel(ii)
;
_journal_issue 1
_journal_name_full 'Dalton Transactions'
_journal_page_first 185
_journal_page_last 196
_journal_paper_doi 10.1039/b811309b
_journal_year 2009
_chemical_formula_moiety '(C38 H46 Cl4 N4 Zn2)2(C H Cl3)2(C4 H10 O)'
_chemical_formula_sum 'C48 H68 Cl10 N4 O2 Zn2'
_chemical_formula_weight 1218.30
_chemical_name_systematic
;
?
;
_space_group_IT_number 15
_symmetry_cell_setting monoclinic
_symmetry_space_group_name_Hall '-C 2yc'
_symmetry_space_group_name_H-M 'C 1 2/c 1'
_atom_sites_solution_hydrogens geom
_atom_sites_solution_primary direct
_atom_sites_solution_secondary difmap
_audit_creation_method SHELXL-97
_cell_angle_alpha 90.00
_cell_angle_beta 112.374(6)
_cell_angle_gamma 90.00
_cell_formula_units_Z 4
_cell_length_a 24.436(8)
_cell_length_b 14.694(5)
_cell_length_c 16.839(6)
_cell_measurement_reflns_used 757
_cell_measurement_temperature 150(2)
_cell_measurement_theta_max 23.268
_cell_measurement_theta_min 2.55
_cell_volume 5591(3)
_computing_cell_refinement 'Bruker SMART'
_computing_data_collection 'Bruker SMART'
_computing_data_reduction 'Bruker SHELXTL'
_computing_molecular_graphics 'Bruker SHELXTL'
_computing_publication_material 'Bruker SHELXTL'
_computing_structure_refinement 'SHELXL-97 (Sheldrick, 1997)'
_computing_structure_solution 'SHELXS-97 (Sheldrick, 1990)'
_diffrn_ambient_temperature 150(2)
_diffrn_measured_fraction_theta_full 0.999
_diffrn_measured_fraction_theta_max 0.999
_diffrn_measurement_device_type 'CCD area detector'
_diffrn_measurement_method 'phi and omega scans'
_diffrn_radiation_monochromator graphite
_diffrn_radiation_source 'fine-focus sealed tube'
_diffrn_radiation_type MoK\a
_diffrn_radiation_wavelength 0.71073
_diffrn_reflns_av_R_equivalents 0.1937
_diffrn_reflns_av_sigmaI/netI 0.2868
_diffrn_reflns_limit_h_max 29
_diffrn_reflns_limit_h_min -28
_diffrn_reflns_limit_k_max 17
_diffrn_reflns_limit_k_min -17
_diffrn_reflns_limit_l_max 20
_diffrn_reflns_limit_l_min -20
_diffrn_reflns_number 19671
_diffrn_reflns_theta_full 24.99
_diffrn_reflns_theta_max 24.99
_diffrn_reflns_theta_min 1.65
_exptl_absorpt_coefficient_mu 1.376
_exptl_absorpt_correction_T_max 0.928
_exptl_absorpt_correction_T_min 0.572
_exptl_absorpt_correction_type empirical
_exptl_absorpt_process_details
;
absorption correction based on 2159 reflections(SADABS);Rint 0.0893 before
correction and 0.0534 after.
;
_exptl_crystal_colour colourless
_exptl_crystal_density_diffrn 1.447
_exptl_crystal_density_method 'not measured'
_exptl_crystal_description block
_exptl_crystal_F_000 2520
_exptl_crystal_size_max 0.25
_exptl_crystal_size_mid 0.12
_exptl_crystal_size_min 0.07
_refine_diff_density_max 0.914
_refine_diff_density_min -0.569
_refine_diff_density_rms 0.117
_refine_ls_extinction_method none
_refine_ls_goodness_of_fit_ref 0.774
_refine_ls_hydrogen_treatment constr
_refine_ls_matrix_type full
_refine_ls_number_parameters 222
_refine_ls_number_reflns 4910
_refine_ls_number_restraints 0
_refine_ls_restrained_S_all 0.774
_refine_ls_R_factor_all 0.2068
_refine_ls_R_factor_gt 0.0808
_refine_ls_shift/su_max 0.000
_refine_ls_shift/su_mean 0.000
_refine_ls_structure_factor_coef Fsqd
_refine_ls_weighting_details 'calc w=1/[\s^2^(Fo^2^)+(0.0916P)^2^+0.0000P] where P=(Fo^2^+2Fc^2^)/3'
_refine_ls_weighting_scheme calc
_refine_ls_wR_factor_gt 0.1782
_refine_ls_wR_factor_ref 0.2126
_reflns_number_gt 1641
_reflns_number_total 4910
_reflns_threshold_expression >2sigma(I)
_cod_data_source_file b811309b.txt
_cod_data_source_block 08015
_cod_depositor_comments
;
The following automatic conversions were performed:
'_symmetry_cell_setting' value 'Monoclinic' changed to 'monoclinic'
according to '/home/saulius/struct/CIF-dictionaries/cif_core.dic'
dictionary named 'cif_core.dic' version 2.4.1 from 2010-06-29.

Automatic conversion script
Id: cif_fix_enum 1527 2010-12-29 10:47:43Z saulius 

The following automatic conversions were performed:

'_refine_ls_hydrogen_treatment' value 'constrained' was replaced with
the value 'constr' as specified in the replacement file
'src/cod-tools/trunk/data/replacement-values/replacement_values.lst'.

Automatic conversion script
Id: cif_fix_values 5376 2017-05-30 11:51:03Z andrius 
;
_cod_original_sg_symbol_H-M C2/c
_cod_database_code 7000214

loop_
_symmetry_equiv_pos_as_xyz
'x, y, z'
'-x, y, -z+1/2'
'x+1/2, y+1/2, z'
'-x+1/2, y+1/2, -z+1/2'
'-x, -y, -z'
'x, -y, z-1/2'
'-x+1/2, -y+1/2, -z'
'x+1/2, -y+1/2, z-1/2'

loop_
_atom_site_label
_atom_site_type_symbol
_atom_site_fract_x
_atom_site_fract_y
_atom_site_fract_z
_atom_site_U_iso_or_equiv
_atom_site_adp_type
_atom_site_occupancy
_atom_site_symmetry_multiplicity
_atom_site_calc_flag
_atom_site_refinement_flags
_atom_site_disorder_assembly
_atom_site_disorder_group
Zn1 Zn 0.10051(5) 0.93517(8) 0.35911(6) 0.0499(4) Uani 1 1 d . . .
Cl1 Cl 0.15336(12) 1.03175(18) 0.45932(14) 0.0661(9) Uani 1 1 d . . .
Cl2 Cl 0.04183(12) 0.84415(19) 0.39091(14) 0.0672(8) Uani 1 1 d . . .
N2 N 0.0646(3) 1.0069(5) 0.2460(4) 0.048(2) Uani 1 1 d . . .
N1 N 0.1516(3) 0.8910(5) 0.2941(4) 0.049(2) Uani 1 1 d . . .
C1 C 0.1946(5) 0.8196(8) 0.3278(6) 0.054(3) Uani 1 1 d . . .
C2 C 0.2550(6) 0.8479(10) 0.3710(7) 0.071(4) Uani 1 1 d . . .
C3 C 0.2943(5) 0.7763(9) 0.4099(6) 0.065(3) Uani 1 1 d . . .
H3 H 0.3350 0.7905 0.4392 0.078 Uiso 1 1 calc R . .
C4 C 0.2785(5) 0.6938(9) 0.4080(7) 0.072(3) Uani 1 1 d . . .
H4 H 0.3068 0.6496 0.4395 0.087 Uiso 1 1 calc R . .
C5 C 0.2166(7) 0.6646(8) 0.3574(8) 0.089(4) Uani 1 1 d . . .
H5 H 0.2055 0.6022 0.3508 0.106 Uiso 1 1 calc R . .
C6 C 0.1764(5) 0.7322(8) 0.3211(6) 0.061(3) Uani 1 1 d . . .
C7 C 0.1105(5) 0.7042(10) 0.2712(7) 0.092(4) Uani 1 1 d . . .
H7 H 0.0859 0.7574 0.2743 0.111 Uiso 1 1 calc R . .
C8 C 0.0888(7) 0.6255(10) 0.3039(11) 0.163(8) Uani 1 1 d . . .
H8A H 0.1120 0.5716 0.3025 0.245 Uiso 1 1 calc R . .
H8B H 0.0471 0.6150 0.2680 0.245 Uiso 1 1 calc R . .
H8C H 0.0928 0.6374 0.3631 0.245 Uiso 1 1 calc R . .
C9 C 0.1030(6) 0.6953(12) 0.1720(8) 0.170(8) Uani 1 1 d . . .
H9A H 0.1258 0.6429 0.1655 0.255 Uiso 1 1 calc R . .
H9B H 0.1175 0.7508 0.1544 0.255 Uiso 1 1 calc R . .
H9C H 0.0611 0.6867 0.1359 0.255 Uiso 1 1 calc R . .
C10 C 0.2785(6) 0.9433(9) 0.3785(8) 0.096(4) Uani 1 1 d . . .
H10 H 0.2445 0.9839 0.3460 0.115 Uiso 1 1 calc R . .
C11 C 0.3055(6) 0.9789(10) 0.4709(8) 0.129(5) Uani 1 1 d . . .
H11A H 0.2757 0.9767 0.4967 0.193 Uiso 1 1 calc R . .
H11B H 0.3187 1.0418 0.4706 0.193 Uiso 1 1 calc R . .
H11C H 0.3394 0.9409 0.5044 0.193 Uiso 1 1 calc R . .
C12 C 0.3231(6) 0.9484(11) 0.3340(9) 0.138(6) Uani 1 1 d . . .
H12A H 0.3543 0.9030 0.3593 0.207 Uiso 1 1 calc R . .
H12B H 0.3408 1.0093 0.3419 0.207 Uiso 1 1 calc R . .
H12C H 0.3027 0.9361 0.2725 0.207 Uiso 1 1 calc R . .
C13 C 0.1432(4) 0.9328(7) 0.2234(5) 0.059(3) Uani 1 1 d . . .
C14 C 0.1790(5) 0.9171(9) 0.1682(6) 0.099(5) Uani 1 1 d . . .
H14A H 0.2015 0.8605 0.1858 0.148 Uiso 1 1 calc R . .
H14B H 0.2063 0.9681 0.1753 0.148 Uiso 1 1 calc R . .
H14C H 0.1522 0.9126 0.1078 0.148 Uiso 1 1 calc R . .
C15 C 0.0937(4) 0.9963(6) 0.1933(6) 0.045(2) Uani 1 1 d . . .
C16 C 0.0775(4) 1.0412(7) 0.1135(5) 0.059(3) Uani 1 1 d . . .
H16 H 0.0984 1.0328 0.0767 0.070 Uiso 1 1 calc R . .
C17 C 0.0290(4) 1.0980(7) 0.0927(5) 0.053(3) Uani 1 1 d . . .
H17 H 0.0171 1.1318 0.0408 0.064 Uiso 1 1 calc R . .
C18 C -0.0031(4) 1.1076(6) 0.1457(6) 0.051(3) Uani 1 1 d . . .
H18 H -0.0373 1.1452 0.1296 0.061 Uiso 1 1 calc R . .
C19 C 0.0168(4) 1.0608(7) 0.2215(5) 0.045(2) Uani 1 1 d . . .

loop_
_atom_site_aniso_label
_atom_site_aniso_U_11
_atom_site_aniso_U_22
_atom_site_aniso_U_33
_atom_site_aniso_U_23
_atom_site_aniso_U_13
_atom_site_aniso_U_12
Zn1 0.0596(8) 0.0696(8) 0.0231(5) 0.0040(6) 0.0187(5) 0.0026(7)
Cl1 0.075(2) 0.088(2) 0.0328(13) -0.0070(13) 0.0184(14) -0.0088(16)
Cl2 0.088(2) 0.081(2) 0.0443(15) 0.0018(14) 0.0381(15) -0.0115(17)
N2 0.054(5) 0.068(6) 0.036(4) 0.003(4) 0.034(4) 0.014(5)
N1 0.058(5) 0.058(5) 0.028(4) 0.002(4) 0.013(4) 0.012(5)
C1 0.067(9) 0.061(9) 0.035(6) 0.002(5) 0.021(6) 0.033(7)
C2 0.067(9) 0.104(11) 0.062(7) 0.026(8) 0.046(7) 0.041(9)
C3 0.060(9) 0.086(10) 0.062(7) -0.025(7) 0.038(7) -0.043(9)
C4 0.045(8) 0.078(10) 0.081(9) 0.005(7) 0.010(7) -0.004(7)
C5 0.133(13) 0.054(8) 0.096(9) -0.006(8) 0.063(10) 0.009(9)
C6 0.101(10) 0.035(7) 0.051(6) 0.018(5) 0.032(7) 0.047(7)
C7 0.037(8) 0.135(13) 0.068(8) -0.036(8) -0.020(6) 0.003(8)
C8 0.132(14) 0.084(11) 0.219(18) 0.034(12) 0.006(13) -0.054(11)
C9 0.094(11) 0.230(19) 0.108(12) -0.112(12) -0.048(9) 0.039(11)
C10 0.089(10) 0.069(10) 0.111(11) 0.003(9) 0.019(9) -0.006(9)
C11 0.089(10) 0.176(16) 0.093(11) -0.020(10) 0.002(9) -0.011(10)
C12 0.111(11) 0.169(15) 0.156(13) 0.044(12) 0.074(11) -0.025(11)
C13 0.078(8) 0.070(7) 0.037(5) 0.019(6) 0.032(6) 0.007(7)
C14 0.077(8) 0.176(14) 0.047(6) 0.050(8) 0.027(6) 0.065(9)
C15 0.038(6) 0.055(7) 0.041(6) -0.008(5) 0.013(5) 0.001(5)
C16 0.042(6) 0.108(9) 0.022(5) 0.022(5) 0.008(5) 0.012(6)
C17 0.057(7) 0.075(8) 0.024(5) 0.012(5) 0.011(5) 0.005(6)
C18 0.049(6) 0.069(7) 0.048(6) 0.015(5) 0.033(5) 0.007(5)
C19 0.050(6) 0.060(6) 0.027(5) -0.002(5) 0.015(4) -0.001(6)

loop_
_atom_type_symbol
_atom_type_description
_atom_type_scat_dispersion_real
_atom_type_scat_dispersion_imag
_atom_type_scat_source
C C 0.0033 0.0016 'International Tables Vol C Tables 4.2.6.8 and 6.1.1.4'
H H 0.0000 0.0000 'International Tables Vol C Tables 4.2.6.8 and 6.1.1.4'
N N 0.0061 0.0033 'International Tables Vol C Tables 4.2.6.8 and 6.1.1.4'
O O 0.0106 0.0060 'International Tables Vol C Tables 4.2.6.8 and 6.1.1.4'
Cl Cl 0.1484 0.1585 'International Tables Vol C Tables 4.2.6.8 and 6.1.1.4'
Zn Zn 0.2839 1.4301 'International Tables Vol C Tables 4.2.6.8 and 6.1.1.4'

loop_
_geom_angle_atom_site_label_1
_geom_angle_atom_site_label_2
_geom_angle_atom_site_label_3
_geom_angle
_geom_angle_site_symmetry_1
_geom_angle_site_symmetry_3
_geom_angle_publ_flag
N1 Zn1 N2 78.5(3) . . ?
N1 Zn1 Cl2 122.0(2) . . ?
N2 Zn1 Cl2 117.1(2) . . ?
N1 Zn1 Cl1 108.2(2) . . ?
N2 Zn1 Cl1 107.3(2) . . ?
Cl2 Zn1 Cl1 117.17(10) . . ?
C15 N2 C19 118.9(7) . . ?
C15 N2 Zn1 114.0(6) . . ?
C19 N2 Zn1 127.1(5) . . ?
C13 N1 C1 123.3(8) . . ?
C13 N1 Zn1 115.3(7) . . ?
C1 N1 Zn1 121.4(5) . . ?
C6 C1 C2 124.0(11) . . ?
C6 C1 N1 119.6(11) . . ?
C2 C1 N1 116.4(11) . . ?
C3 C2 C1 114.0(12) . . ?
C3 C2 C10 119.2(12) . . ?
C1 C2 C10 126.7(11) . . ?
C4 C3 C2 123.7(12) . . ?
C4 C3 H3 118.1 . . ?
C2 C3 H3 118.1 . . ?
C3 C4 C5 121.5(12) . . ?
C3 C4 H4 119.2 . . ?
C5 C4 H4 119.2 . . ?
C6 C5 C4 116.6(11) . . ?
C6 C5 H5 121.7 . . ?
C4 C5 H5 121.7 . . ?
C1 C6 C5 119.8(12) . . ?
C1 C6 C7 122.3(10) . . ?
C5 C6 C7 117.8(12) . . ?
C8 C7 C6 116.9(11) . . ?
C8 C7 C9 114.2(12) . . ?
C6 C7 C9 105.4(10) . . ?
C8 C7 H7 106.5 . . ?
C6 C7 H7 106.5 . . ?
C9 C7 H7 106.5 . . ?
C7 C8 H8A 109.5 . . ?
C7 C8 H8B 109.5 . . ?
H8A C8 H8B 109.5 . . ?
C7 C8 H8C 109.5 . . ?
H8A C8 H8C 109.5 . . ?
H8B C8 H8C 109.5 . . ?
C7 C9 H9A 109.5 . . ?
C7 C9 H9B 109.5 . . ?
H9A C9 H9B 109.5 . . ?
C7 C9 H9C 109.5 . . ?
H9A C9 H9C 109.5 . . ?
H9B C9 H9C 109.5 . . ?
C2 C10 C11 114.0(11) . . ?
C2 C10 C12 108.8(11) . . ?
C11 C10 C12 111.5(11) . . ?
C2 C10 H10 107.4 . . ?
C11 C10 H10 107.4 . . ?
C12 C10 H10 107.4 . . ?
C10 C11 H11A 109.5 . . ?
C10 C11 H11B 109.5 . . ?
H11A C11 H11B 109.5 . . ?
C10 C11 H11C 109.5 . . ?
H11A C11 H11C 109.5 . . ?
H11B C11 H11C 109.5 . . ?
C10 C12 H12A 109.5 . . ?
C10 C12 H12B 109.5 . . ?
H12A C12 H12B 109.5 . . ?
C10 C12 H12C 109.5 . . ?
H12A C12 H12C 109.5 . . ?
H12B C12 H12C 109.5 . . ?
N1 C13 C15 116.6(8) . . ?
N1 C13 C14 124.7(10) . . ?
C15 C13 C14 118.7(8) . . ?
C13 C14 H14A 109.5 . . ?
C13 C14 H14B 109.5 . . ?
H14A C14 H14B 109.5 . . ?
C13 C14 H14C 109.5 . . ?
H14A C14 H14C 109.5 . . ?
H14B C14 H14C 109.5 . . ?
N2 C15 C16 123.3(9) . . ?
N2 C15 C13 115.0(8) . . ?
C16 C15 C13 121.6(8) . . ?
C17 C16 C15 115.2(8) . . ?
C17 C16 H16 122.4 . . ?
C15 C16 H16 122.4 . . ?
C16 C17 C18 122.3(8) . . ?
C16 C17 H17 118.9 . . ?
C18 C17 H17 118.9 . . ?
C19 C18 C17 117.2(9) . . ?
C19 C18 H18 121.4 . . ?
C17 C18 H18 121.4 . . ?
N2 C19 C18 123.0(8) . . ?
N2 C19 C19 115.6(7) . 2 ?
C18 C19 C19 121.2(9) . 2 ?

loop_
_geom_bond_atom_site_label_1
_geom_bond_atom_site_label_2
_geom_bond_distance
_geom_bond_site_symmetry_2
_geom_bond_publ_flag
Zn1 N1 2.055(7) . ?
Zn1 N2 2.057(7) . ?
Zn1 Cl2 2.172(3) . ?
Zn1 Cl1 2.207(3) . ?
N2 C15 1.341(10) . ?
N2 C19 1.341(10) . ?
N1 C13 1.285(10) . ?
N1 C1 1.439(11) . ?
C1 C6 1.349(13) . ?
C1 C2 1.437(15) . ?
C2 C3 1.405(14) . ?
C2 C10 1.502(16) . ?
C3 C4 1.270(13) . ?
C3 H3 0.9500 . ?
C4 C5 1.488(15) . ?
C4 H4 0.9500 . ?
C5 C6 1.366(13) . ?
C5 H5 0.9500 . ?
C6 C7 1.561(15) . ?
C7 C8 1.465(16) . ?
C7 C9 1.615(16) . ?
C7 H7 1.0000 . ?
C8 H8A 0.9800 . ?
C8 H8B 0.9800 . ?
C8 H8C 0.9800 . ?
C9 H9A 0.9800 . ?
C9 H9B 0.9800 . ?
C9 H9C 0.9800 . ?
C10 C11 1.532(15) . ?
C10 C12 1.543(15) . ?
C10 H10 1.0000 . ?
C11 H11A 0.9800 . ?
C11 H11B 0.9800 . ?
C11 H11C 0.9800 . ?
C12 H12A 0.9800 . ?
C12 H12B 0.9800 . ?
C12 H12C 0.9800 . ?
C13 C15 1.457(12) . ?
C13 C14 1.516(12) . ?
C14 H14A 0.9800 . ?
C14 H14B 0.9800 . ?
C14 H14C 0.9800 . ?
C15 C16 1.412(11) . ?
C16 C17 1.381(12) . ?
C16 H16 0.9500 . ?
C17 C18 1.402(11) . ?
C17 H17 0.9500 . ?
C18 C19 1.366(11) . ?
C18 H18 0.9500 . ?
C19 C19 1.482(15) 2 ?

loop_
_geom_torsion_atom_site_label_1
_geom_torsion_atom_site_label_2
_geom_torsion_atom_site_label_3
_geom_torsion_atom_site_label_4
_geom_torsion
_geom_torsion_site_symmetry_1
_geom_torsion_site_symmetry_2
_geom_torsion_site_symmetry_3
_geom_torsion_site_symmetry_4
_geom_torsion_publ_flag
N1 Zn1 N2 C15 -5.3(6) . . . . ?
Cl2 Zn1 N2 C15 -125.5(6) . . . . ?
Cl1 Zn1 N2 C15 100.4(6) . . . . ?
N1 Zn1 N2 C19 174.5(8) . . . . ?
Cl2 Zn1 N2 C19 54.4(8) . . . . ?
Cl1 Zn1 N2 C19 -79.8(8) . . . . ?
N2 Zn1 N1 C13 7.4(7) . . . . ?
Cl2 Zn1 N1 C13 122.2(7) . . . . ?
Cl1 Zn1 N1 C13 -97.2(7) . . . . ?
N2 Zn1 N1 C1 -174.0(8) . . . . ?
Cl2 Zn1 N1 C1 -59.2(8) . . . . ?
Cl1 Zn1 N1 C1 81.3(8) . . . . ?
C13 N1 C1 C6 -103.9(11) . . . . ?
Zn1 N1 C1 C6 77.6(10) . . . . ?
C13 N1 C1 C2 79.1(11) . . . . ?
Zn1 N1 C1 C2 -99.3(9) . . . . ?
C6 C1 C2 C3 -2.7(13) . . . . ?
N1 C1 C2 C3 174.1(7) . . . . ?
C6 C1 C2 C10 178.0(10) . . . . ?
N1 C1 C2 C10 -5.2(14) . . . . ?
C1 C2 C3 C4 -0.4(15) . . . . ?
C10 C2 C3 C4 179.0(11) . . . . ?
C2 C3 C4 C5 5.1(17) . . . . ?
C3 C4 C5 C6 -6.9(16) . . . . ?
C2 C1 C6 C5 0.6(15) . . . . ?
N1 C1 C6 C5 -176.1(8) . . . . ?
C2 C1 C6 C7 -178.2(9) . . . . ?
N1 C1 C6 C7 5.2(14) . . . . ?
C4 C5 C6 C1 3.9(14) . . . . ?
C4 C5 C6 C7 -177.2(9) . . . . ?
C1 C6 C7 C8 -147.1(12) . . . . ?
C5 C6 C7 C8 34.1(16) . . . . ?
C1 C6 C7 C9 84.8(13) . . . . ?
C5 C6 C7 C9 -94.0(12) . . . . ?
C3 C2 C10 C11 -62.3(14) . . . . ?
C1 C2 C10 C11 117.0(12) . . . . ?
C3 C2 C10 C12 62.8(13) . . . . ?
C1 C2 C10 C12 -118.0(12) . . . . ?
C1 N1 C13 C15 173.4(9) . . . . ?
Zn1 N1 C13 C15 -8.1(11) . . . . ?
C1 N1 C13 C14 -3.5(16) . . . . ?
Zn1 N1 C13 C14 175.0(9) . . . . ?
C19 N2 C15 C16 1.8(14) . . . . ?
Zn1 N2 C15 C16 -178.3(7) . . . . ?
C19 N2 C15 C13 -177.0(8) . . . . ?
Zn1 N2 C15 C13 2.9(10) . . . . ?
N1 C13 C15 N2 3.4(13) . . . . ?
C14 C13 C15 N2 -179.5(9) . . . . ?
N1 C13 C15 C16 -175.4(9) . . . . ?
C14 C13 C15 C16 1.7(14) . . . . ?
N2 C15 C16 C17 0.2(14) . . . . ?
C13 C15 C16 C17 178.9(9) . . . . ?
C15 C16 C17 C18 -2.4(14) . . . . ?
C16 C17 C18 C19 2.5(14) . . . . ?
C15 N2 C19 C18 -1.7(14) . . . . ?
Zn1 N2 C19 C18 178.4(7) . . . . ?
C15 N2 C19 C19 173.3(8) . . . 2 ?
Zn1 N2 C19 C19 -6.5(11) . . . 2 ?
C17 C18 C19 N2 -0.4(14) . . . . ?
C17 C18 C19 C19 -175.1(7) . . . 2 ?
